data_2008827
loop_
_publ_author_name
'Henderson, Kenneth W.'
'Kennedy, Alan R.'
'Kerr, William J.'
'Moran, Paul H.'

_publ_section_title
;Redetermination of
 di-\m-bromo-bis[(<i>N</i>,<i>N</i>,<i>N</i>',<i>N</i>'-tetramethylethylenediamine-<i>N</i>,<i>N</i>')lithium]
;
_journal_issue 8
_journal_name_full 'Acta Crystallographica Section C'
_journal_page_first IUC9900078
_journal_paper_doi 10.1107/S0108270199099096
_journal_volume 55
_journal_year 1999
_chemical_formula_iupac '[Li2 Br2 (C6 H16 N2)2]'
_chemical_formula_moiety 'C12 H32 Br2 Li2 N4 '
_chemical_formula_sum 'C12 H32 Br2 Li2 N4'
_chemical_formula_weight 406.10
_space_group_IT_number 14
_symmetry_cell_setting monoclinic
_symmetry_space_group_name_Hall '-P 2yn'
_symmetry_space_group_name_H-M 'P 1 21/n 1'
_audit_creation_method 'from TEXRAY.INF file'
_cell_angle_alpha 90
_cell_angle_beta 112.48(2)
_cell_angle_gamma 90
_cell_formula_units_Z 4
_cell_length_a 11.904(4)
_cell_length_b 12.042(2)
_cell_length_c 15.436(4)
_cell_measurement_reflns_used 18
_cell_measurement_temperature 173
_cell_measurement_theta_max 7.73
_cell_measurement_theta_min 6.30
_cell_volume 2044.6(10)
_computing_cell_refinement 'MSC/AFC Diffractometer Control'
_computing_data_collection
;
MSC/AFC Diffractometer Control (Molecular Structure Corporation, 1985)
;
_computing_data_reduction
;
teXsan (Molecular Structure Corporation, 1993)
;
_computing_publication_material teXsan
_computing_structure_refinement teXsan
_computing_structure_solution 'DIRDIF92 (Beurskens et al., 1992)'
_diffrn_ambient_temperature 173
_diffrn_measurement_device 'Rigaku AFC-7S'
_diffrn_measurement_method \w/2\q
_diffrn_radiation_monochromator graphite
_diffrn_radiation_source 'X-ray tube'
_diffrn_radiation_type MoK\a
_diffrn_radiation_wavelength 0.71069
_diffrn_reflns_av_R_equivalents 0.0244
_diffrn_reflns_limit_h_max 14
_diffrn_reflns_limit_h_min 0
_diffrn_reflns_limit_k_max 14
_diffrn_reflns_limit_k_min 0
_diffrn_reflns_limit_l_max 17
_diffrn_reflns_limit_l_min -19
_diffrn_reflns_number 4993
_diffrn_reflns_theta_max 26.0
_diffrn_reflns_theta_min 2.5
_diffrn_standards_decay_% 0
_diffrn_standards_interval_count 150
_diffrn_standards_number 3
_exptl_absorpt_coefficient_mu 3.972
_exptl_absorpt_correction_T_max 0.530
_exptl_absorpt_correction_T_min 0.337
_exptl_absorpt_correction_type '\y scan'
_exptl_absorpt_process_details '(North et al., 1968)'
_exptl_crystal_colour colourless
_exptl_crystal_density_diffrn 1.319
_exptl_crystal_description tabular
_exptl_crystal_F_000 832.00
_exptl_crystal_size_max 0.30
_exptl_crystal_size_mid 0.28
_exptl_crystal_size_min 0.16
_refine_diff_density_max 0.70
_refine_diff_density_min -0.43
_refine_ls_extinction_method none
_refine_ls_goodness_of_fit_obs 1.228
_refine_ls_hydrogen_treatment noref
_refine_ls_matrix_type full
_refine_ls_number_constraints 0
_refine_ls_number_parameters 181
_refine_ls_number_reflns 2393
_refine_ls_number_restraints 0
_refine_ls_R_factor_all 0.1066
_refine_ls_R_factor_obs 0.0363
_refine_ls_shift/esd_max <0.001
_refine_ls_structure_factor_coef F
_refine_ls_weighting_details 'w = 1/\s^2^(F)'
_refine_ls_weighting_scheme calc
_refine_ls_wR_factor_all 0.0486
_refine_ls_wR_factor_obs 0.0403
_reflns_number_observed 2393
_reflns_number_total 3938
_reflns_observed_criterion I>2\s(I)
_cod_data_source_file qa0138.cif
_cod_data_source_block Pauls
_cod_depositor_comments
;
The following automatic conversions were performed:

'_atom_site_thermal_displace_type' tag value 'Uij' was replaced with
'Uani' value 52 times.

Automatic conversion script
Id: cif_fix_values 1646 2011-03-28 12:23:43Z adriana 

The following automatic conversions were performed:

'_refine_ls_weighting_scheme' value 'w = 1/\s^2^(F)' was changed to
'calc'. New tag '_refine_ls_weighting_details' was created. The value
of the new tag was set to 'w = 1/\s^2^(F)'.

Automatic conversion script
Id: cif_fix_values 3143 2015-03-26 13:38:13Z robertas 
;
_cod_original_cell_volume 2044.5(9)
_cod_original_sg_symbol_H-M 'P 21/n'
_cod_original_formula_sum 'C12 H32 Br2 Li2 N4 '
_cod_database_code 2008827

loop_
_symmetry_equiv_pos_as_xyz
'  +x,  +y,  +z'
1/2-x,1/2+y,1/2-z
'  -x,  -y,  -z'
1/2+x,1/2-y,1/2+z

loop_
_atom_site_aniso_label
_atom_site_aniso_U_11
_atom_site_aniso_U_22
_atom_site_aniso_U_33
_atom_site_aniso_U_12
_atom_site_aniso_U_13
_atom_site_aniso_U_23
Br1 0.0263(2) 0.0316(3) 0.0518(3) -0.0033(2) 0.0133(2) 0.0004(3)
Br2 0.0354(3) 0.0311(3) 0.0686(4) -0.0026(2) 0.0292(3) -0.0011(3)
N1 0.027(2) 0.035(2) 0.028(2) 0.003(2) 0.011(2) 0.000(2)
N2 0.032(2) 0.032(2) 0.032(2) -0.001(2) 0.014(2) 0.001(2)
N3 0.033(2) 0.043(2) 0.026(2) 0.000(2) 0.012(2) -0.003(2)
N4 0.028(2) 0.034(2) 0.028(2) 0.002(2) 0.010(2) -0.001(2)
C1 0.042(3) 0.070(4) 0.039(3) -0.001(3) 0.015(3) -0.001(3)
C2 0.046(3) 0.054(3) 0.052(4) -0.001(3) 0.033(3) -0.009(3)
C3 0.046(3) 0.029(3) 0.042(3) -0.006(2) 0.019(3) -0.005(2)
C4 0.044(3) 0.026(3) 0.050(3) 0.004(2) 0.018(3) 0.001(2)
C5 0.044(3) 0.069(4) 0.059(4) -0.005(3) 0.027(3) 0.011(3)
C6 0.047(3) 0.057(4) 0.037(3) 0.004(3) 0.009(3) 0.000(3)
C7 0.049(3) 0.078(5) 0.034(3) -0.008(3) 0.009(3) -0.018(3)
C8 0.048(3) 0.070(4) 0.048(3) 0.001(3) 0.028(3) 0.009(3)
C9 0.046(3) 0.038(3) 0.031(3) 0.010(2) 0.014(3) 0.008(2)
C10 0.051(3) 0.028(3) 0.043(3) -0.004(2) 0.020(3) -0.001(2)
C11 0.036(3) 0.051(3) 0.040(3) 0.007(3) 0.015(3) -0.005(3)
C12 0.033(3) 0.075(4) 0.047(4) 0.002(3) 0.003(3) -0.015(3)
Li1 0.036(4) 0.028(4) 0.041(5) 0.000(4) 0.019(4) -0.001(4)
Li2 0.034(5) 0.026(4) 0.035(5) -0.004(3) 0.014(4) 0.001(3)

loop_
_atom_site_label
_atom_site_fract_x
_atom_site_fract_y
_atom_site_fract_z
_atom_site_U_iso_or_equiv
_atom_site_thermal_displace_type
_atom_site_calc_flag
_atom_site_calc_attached_atom
Br1 0.18741(4) 0.13978(4) 0.29265(4) 0.0371 Uani ? ?
Br2 -0.15343(4) 0.12246(4) 0.27891(4) 0.0422 Uani ? ?
N1 -0.0076(3) -0.1054(3) 0.1665(3) 0.0299 Uani ? ?
N2 0.0644(3) -0.1278(3) 0.3693(3) 0.0319 Uani ? ?
N3 -0.0568(3) 0.3409(3) 0.1390(3) 0.0338 Uani ? ?
N4 0.0085(3) 0.4070(3) 0.3331(3) 0.0301 Uani ? ?
C1 -0.1244(5) -0.0946(5) 0.0874(4) 0.0503 Uani ? ?
C2 0.0905(5) -0.0920(5) 0.1322(4) 0.0462 Uani ? ?
C3 0.0023(4) -0.2144(4) 0.2118(4) 0.0384 Uani ? ?
C4 0.0959(5) -0.2108(4) 0.3121(4) 0.0402 Uani ? ?
C5 -0.0364(5) -0.1665(5) 0.3939(4) 0.0556 Uani ? ?
C6 0.1706(5) -0.1072(5) 0.4561(4) 0.0491 Uani ? ?
C7 -0.1593(5) 0.2844(5) 0.0664(4) 0.0555 Uani ? ?
C8 0.0399(5) 0.3568(5) 0.1033(4) 0.0525 Uani ? ?
C9 -0.0967(5) 0.4466(4) 0.1645(3) 0.0384 Uani ? ?
C10 -0.0080(5) 0.4874(4) 0.2582(4) 0.0401 Uani ? ?
C11 -0.0921(4) 0.4113(5) 0.3644(4) 0.0425 Uani ? ?
C12 0.1215(5) 0.4316(5) 0.4139(4) 0.0556 Uani ? ?
Li1 0.0196(7) 0.0071(6) 0.2781(6) 0.0338 Uani ? ?
Li2 0.0037(7) 0.2534(6) 0.2670(5) 0.0314 Uani ? ?
H1 -0.1319 -0.0217 0.0623 0.0604 Uani ? ?
H2 -0.1286 -0.1470 0.0403 0.0604 Uani ? ?
H3 -0.1887 -0.1080 0.1083 0.0604 Uani ? ?
H4 0.0807 -0.1446 0.0840 0.0555 Uani ? ?
H5 0.1666 -0.1036 0.1823 0.0555 Uani ? ?
H6 0.0879 -0.0190 0.1080 0.0555 Uani ? ?
H7 -0.0746 -0.2342 0.2126 0.0461 Uani ? ?
H8 0.0263 -0.2682 0.1773 0.0461 Uani ? ?
H9 0.1729 -0.1925 0.3108 0.0482 Uani ? ?
H10 0.1001 -0.2819 0.3397 0.0482 Uani ? ?
H11 -0.0428 -0.1204 0.4418 0.0667 Uani ? ?
H12 -0.1100 -0.1632 0.3401 0.0667 Uani ? ?
H13 -0.0216 -0.2409 0.4158 0.0667 Uani ? ?
H14 0.1875 -0.1716 0.4944 0.0589 Uani ? ?
H15 0.2389 -0.0899 0.4411 0.0589 Uani ? ?
H16 0.1540 -0.0466 0.4888 0.0589 Uani ? ?
H17 -0.2070 0.2475 0.0948 0.0666 Uani ? ?
H18 -0.2080 0.3375 0.0226 0.0666 Uani ? ?
H19 -0.1291 0.2316 0.0349 0.0666 Uani ? ?
H20 0.0616 0.2870 0.0855 0.0630 Uani ? ?
H21 0.0118 0.4047 0.0504 0.0630 Uani ? ?
H22 0.1088 0.3890 0.1509 0.0630 Uani ? ?
H23 -0.1028 0.5003 0.1178 0.0461 Uani ? ?
H24 -0.1741 0.4367 0.1678 0.0461 Uani ? ?
H25 -0.0377 0.5549 0.2732 0.0482 Uani ? ?
H26 0.0684 0.5004 0.2537 0.0482 Uani ? ?
H27 -0.0824 0.3547 0.4095 0.0510 Uani ? ?
H28 -0.0934 0.4817 0.3917 0.0510 Uani ? ?
H29 -0.1664 0.4002 0.3123 0.0510 Uani ? ?
H30 0.1256 0.5089 0.4270 0.0668 Uani ? ?
H31 0.1224 0.3913 0.4670 0.0668 Uani ? ?
H32 0.1895 0.4105 0.3997 0.0668 Uani ? ?

loop_
_atom_type_symbol
_atom_type_scat_dispersion_real
_atom_type_scat_dispersion_imag
_atom_type_scat_source
C 0.003 0.002 'International Tables'
H 0.000 0.000 'International Tables'
Br -0.290 2.459 'International Tables'
N 0.006 0.003 'International Tables'
Li 0.000 0.000 'International Tables'

loop_
_geom_angle_atom_site_label_1
_geom_angle_atom_site_label_2
_geom_angle_atom_site_label_3
_geom_angle
_geom_angle_publ_flag
Li1 Br1 Li2 73.3(2) yes
Li1 Br2 Li2 73.0(3) yes
C1 N1 C2 108.9(4) no
C1 N1 C3 110.7(4) no
C1 N1 Li1 115.0(4) no
C2 N1 C3 109.9(4) no
C2 N1 Li1 109.2(4) no
C3 N1 Li1 103.0(3) no
C4 N2 C5 111.2(4) no
C4 N2 C6 109.5(4) no
C4 N2 Li1 100.5(3) no
C5 N2 C6 108.8(4) no
C5 N2 Li1 113.6(4) no
C6 N2 Li1 113.1(4) no
C7 N3 C8 108.4(4) no
C7 N3 C9 110.3(4) no
C7 N3 Li2 111.7(4) no
C8 N3 C9 111.7(4) no
C8 N3 Li2 112.4(4) no
C9 N3 Li2 102.2(3) no
C10 N4 C11 111.1(4) no
C10 N4 C12 109.8(4) no
C10 N4 Li2 103.2(3) no
C11 N4 C12 108.3(4) no
C11 N4 Li2 108.6(4) no
C12 N4 Li2 115.7(4) no
N1 C3 C4 110.6(4) no
N2 C4 C3 111.9(4) no
N3 C9 C10 111.1(4) no
N4 C10 C9 112.0(4) no
Br1 Li1 Br2 106.1(3) yes
Br1 Li1 N1 110.5(3) yes
Br1 Li1 N2 116.7(4) yes
Br2 Li1 N1 119.5(4) yes
Br2 Li1 N2 115.5(4) yes
N1 Li1 N2 88.3(3) yes
Br1 Li2 Br2 106.2(3) yes
Br1 Li2 N3 112.9(4) yes
Br1 Li2 N4 123.3(3) yes
Br2 Li2 N3 112.7(3) yes
Br2 Li2 N4 113.6(3) yes
N3 Li2 N4 87.2(3) yes

loop_
_geom_bond_atom_site_label_1
_geom_bond_atom_site_label_2
_geom_bond_site_symmetry_1
_geom_bond_site_symmetry_2
_geom_bond_distance
_geom_bond_publ_flag
Br1 Li1 ? ? 2.500(8) yes
Br1 Li2 ? ? 2.480(8) yes
Br2 Li1 ? ? 2.488(8) yes
Br2 Li2 ? ? 2.507(8) yes
N1 C1 ? ? 1.465(6) no
N1 C2 ? ? 1.464(6) no
N1 C3 ? ? 1.470(6) no
N1 Li1 ? ? 2.117(9) yes
N2 C4 ? ? 1.474(6) no
N2 C5 ? ? 1.466(6) no
N2 C6 ? ? 1.469(6) no
N2 Li1 ? ? 2.081(9) yes
N3 C7 ? ? 1.470(6) no
N3 C8 ? ? 1.465(6) no
N3 C9 ? ? 1.464(6) no
N3 Li2 ? ? 2.108(9) yes
N4 C10 ? ? 1.463(6) no
N4 C11 ? ? 1.454(6) no
N4 C12 ? ? 1.472(6) no
N4 Li2 ? ? 2.102(9) yes
C3 C4 ? ? 1.523(6) no
C9 C10 ? ? 1.510(7) no
